data_7707065
loop_
_publ_author_name
'Bazaga-Garc\'ia, Montse'
'V\'ilchez-C\'ozar, \'Alvaro'
'Maranescu, Bianca'
'Olivera-Pastor, Pascual'
'Marganovici, Marko'
'Ilia, Gheorghe'
'Cabeza D\'iaz, Aurelio'
'Visa, Aurelia'
'Colodrero, Rosario M. P.'

_publ_section_title
;
 Synthesis and electrochemical properties of
 metal(ii)-carboxyethylphenylphosphinates.
;
_journal_issue 19
_journal_name_full 'Dalton transactions (Cambridge, England : 2003)'
_journal_page_first 6539
_journal_page_last 6548
_journal_paper_doi 10.1039/d1dt00104c
_journal_volume 50
_journal_year 2021
_chemical_formula_moiety 'C36 Co4 O20 P4, 4(O)'
_chemical_formula_sum 'C36 Co4 O24 P4'
_chemical_formula_weight 1175.96
_space_group_crystal_system monoclinic
_space_group_IT_number 14
_space_group_name_Hall '-P 2yab'
_space_group_name_H-M_alt 'P 1 21/a 1'
_audit_creation_date 2020-04-28T16:52
_audit_creation_method 'from EXP file using GSAS2CIF'
_audit_update_record
;
2020-11-19 deposited with the CCDC.	2021-04-01 downloaded from the CCDC.
;
_cell_angle_alpha 90.0
_cell_angle_beta 95.5626(19)
_cell_angle_gamma 90.0
_cell_formula_units_Z 2
_cell_length_a 9.39192(24)
_cell_length_b 23.4056(6)
_cell_length_c 10.51984(25)
_cell_measurement_temperature 298
_cell_volume 2301.62(10)
_computing_structure_refinement GSAS
_diffrn_ambient_temperature 298
_diffrn_measurement_device_type 'BL04-MSPD (Alba synchrotron)'
_diffrn_radiation_polarisn_ratio 1.0
_diffrn_radiation_probe x-ray
_diffrn_radiation_type synchrotron
_diffrn_radiation_wavelength 0.4124
_diffrn_source synchrotron
_diffrn_source_type 'BL04-MSPD (Alba synchrotron)'
_exptl_absorpt_correction_T_max 1.00000
_exptl_absorpt_correction_T_min 1.00000
_exptl_absorpt_process_details
;   GSAS Absorption/surface roughness correction: function number 0
 No correction is applied.
;
_exptl_crystal_density_diffrn 1.697
_exptl_crystal_description polycrystalline
_pd_block_id 2020-04-28T16:52|S1|S1_Ilia|Mythen
_pd_calc_method 'Rietveld Refinement'
_pd_char_colour pink
_pd_instr_location ' ?'
_pd_meas_2theta_range_inc 0.006
_pd_meas_2theta_range_max 44.54586
_pd_meas_2theta_range_min 0.32586
_pd_meas_number_of_points 7371
_pd_phase_name 'from C:/gsas/MyWork/Ilia/S1/S1-Ilia.cif'
_pd_proc_2theta_range_inc 0.006
_pd_proc_2theta_range_max 44.5495
_pd_proc_2theta_range_min 0.3295
_pd_proc_info_datetime 2020-04-28T16:52:58
_pd_proc_info_excluded_regions ' ?'
_pd_proc_ls_background_function
;   GSAS Background function number 7 with 20 terms.
 Linear interpolation
      1:    126.361     2:    91.5906     3:    74.6021     4:    69.6256    
      5:    70.0491     6:    63.4089     7:    52.0356     8:    39.1737    
      9:    43.4772    10:    33.2126    11:    31.6297    12:    33.5042    
     13:    26.7971    14:    32.1393    15:    35.1304    16:    33.6033    
     17:    31.4787    18:    33.4288    19:    28.1571    20:    26.2462    
;
_pd_proc_ls_peak_cutoff 0.00200
_pd_proc_ls_pref_orient_corr
;   March-Dollase
 AXIS  1 Ratio=   0.91455  h= 0.000  k= 1.000  l= 0.000
 Prefered orientation correction range: Min=   0.87461, Max=   1.30730
;
_pd_proc_ls_profile_function
;
 CW Profile function number 3 with  19 terms
 Pseudovoigt profile coefficients as parameterized in
 P. Thompson, D.E. Cox & J.B. Hastings (1987). J. Appl. Cryst.,20,79-83.
 Asymmetry correction of L.W. Finger, D.E. Cox & A. P. Jephcoat (1994).
 J. Appl. Cryst.,27,892-900.
 #1(GU)   =   70.447 #2(GV)   =   -4.051 #3(GW)   =    0.460
 #4(GP)   =    0.000 #5(LX)   =    0.328 #6(LY)   =    0.000
 #7(S/L)  =   0.0027 #8(H/L)  =   0.0067
 #9(trns) =     0.00 #10(shft)=   0.0000
 #11(stec)=     0.00 #12(ptec)=     0.00 #13(sfec)=     0.00
 #14(L11) =    0.000 #15(L22) =    0.000 #16(L33) =    0.000
 #17(L12) =    0.000 #18(L13) =    0.000 #19(L23) =    0.000
 Peak tails are ignored  where the intensity is below 0.0020 times the peak
   Aniso. broadening axis   0.0   0.0   1.0
;
_pd_proc_ls_prof_R_factor 0.0794
_pd_proc_ls_prof_wR_expected 0.0097
_pd_proc_ls_prof_wR_factor 0.1066
_pd_proc_number_of_points 7371
_pd_spec_mounting ' ?'
_refine_ls_goodness_of_fit_all 11.53
_refine_ls_matrix_type full
_refine_ls_number_parameters 133
_refine_ls_number_restraints 78
_refine_ls_R_Fsqd_factor 0.15531
_refine_ls_shift/su_max 0.04
_refine_ls_shift/su_mean 0.01
_reflns_d_resolution_high 1.187
_reflns_d_resolution_low 11.703
_reflns_limit_h_max 7
_reflns_limit_h_min 0
_reflns_limit_k_max 19
_reflns_limit_k_min 0
_reflns_limit_l_max 8
_reflns_limit_l_min -8
_reflns_number_total 1441
_cod_data_source_file d1dt00104c2.cif
_cod_data_source_block S1_publ
_cod_depositor_comments
;
The following automatic conversions were performed:

data item '_geom_angle_publ_flag' value 'N' was changed to 'n' in
accordance with the
/home/data/users/saulius/crontab/automatic-downloads/rss-feeds/RSC/lib/dictionaries/cif_core.dic
dictionary named 'cif_core.dic' version 2.4.2 last updated on
2011-04-26 (46 times).

data item '_geom_bond_publ_flag' value 'N' was changed to 'n' in
accordance with the
/home/data/users/saulius/crontab/automatic-downloads/rss-feeds/RSC/lib/dictionaries/cif_core.dic
dictionary named 'cif_core.dic' version 2.4.2 last updated on
2011-04-26 (86 times).

Automatic conversion script
Id: cif_fix_values 7556 2019-12-06 15:28:31Z antanas 

 Adding full bibliography for 7707064--7707066.cif.
;
_cod_original_sg_symbol_H-M 'P 21/a'
_cod_database_code 7707065

loop_
_symmetry_equiv_pos_site_id
_symmetry_equiv_pos_as_xyz
1 +x,+y,+z
2 -x+1/2,+y+1/2,-z
-1 -x,-y,-z
-2 +x+1/2,-y+1/2,+z

loop_
_atom_site_type_symbol
_atom_site_label
_atom_site_fract_x
_atom_site_fract_y
_atom_site_fract_z
_atom_site_occupancy
_atom_site_thermal_displace_type
_atom_site_U_iso_or_equiv
_atom_site_symmetry_multiplicity
Co Co1 0.0 0.0 0.0 1.0 Uiso 0.0193(18) 2
Co Co2 0.0 0.0 0.5 1.0 Uiso 0.0193(18) 2
Co Co3 -0.2123(7) -0.01947(27) 0.2317(7) 1.0 Uiso 0.0193(18) 4
P P1 -0.0115(15) 0.0933(5) 0.2608(14) 1.0 Uiso 0.015(4) 4
O O11 -0.1002(25) 0.0482(9) 0.1766(21) 1.0 Uiso 0.0088(24) 4
O O21 0.0726(26) 0.0664(8) 0.3736(20) 1.0 Uiso 0.0088(24) 4
C C11 0.1418(33) 0.1294(13) 0.1982(34) 1.0 Uiso 0.0088(24) 4
C C21 0.270(4) 0.0957(14) 0.1643(31) 1.0 Uiso 0.0088(24) 4
C C31 0.286(4) 0.0886(15) 0.0132(31) 1.0 Uiso 0.0088(24) 4
O O31 0.3400(28) 0.1262(11) -0.0499(25) 1.0 Uiso 0.0088(24) 4
O O41 0.1802(27) 0.0582(10) -0.0383(23) 1.0 Uiso 0.0088(24) 4
C C41b -0.1452(35) 0.1446(14) 0.299(4) 1.0 Uiso 0.0088(24) 4
C C51b -0.263(4) 0.1440(15) 0.2129(32) 1.0 Uiso 0.0088(24) 4
C C61b -0.378(4) 0.1842(17) 0.232(4) 1.0 Uiso 0.0088(24) 4
C C71b -0.357(4) 0.2266(14) 0.325(4) 1.0 Uiso 0.0088(24) 4
C C81b -0.239(4) 0.2213(15) 0.4133(31) 1.0 Uiso 0.0088(24) 4
C C91b -0.121(4) 0.1896(17) 0.393(4) 1.0 Uiso 0.0088(24) 4
P P2 -0.0965(15) 0.0862(6) -0.2528(13) 1.0 Uiso 0.015(4) 4
O O12 -0.1487(25) 0.0478(9) -0.1400(21) 1.0 Uiso 0.0088(24) 4
O O22 -0.0279(23) -0.0579(9) 0.3136(19) 1.0 Uiso 0.0088(24) 4
C C12 -0.2721(31) 0.0935(13) -0.3334(32) 1.0 Uiso 0.0088(24) 4
C C22 -0.356(4) 0.0444(14) 0.6066(30) 1.0 Uiso 0.0088(24) 4
C C32 -0.3442(34) 0.0450(16) 0.4514(32) 1.0 Uiso 0.0088(24) 4
O O32 -0.2307(19) 0.0160(11) 0.4289(23) 1.0 Uiso 0.0088(24) 4
O O42 -0.4535(27) 0.0557(10) 0.3835(25) 1.0 Uiso 0.0088(24) 4
C C42b -0.037(4) 0.1547(11) -0.192(4) 1.0 Uiso 0.0088(24) 4
C C52b -0.124(4) 0.1857(16) -0.113(4) 1.0 Uiso 0.0088(24) 4
C C62b -0.072(4) 0.2415(14) -0.0805(35) 1.0 Uiso 0.0088(24) 4
C C72b 0.518(4) 0.2289(12) 0.845(4) 1.0 Uiso 0.0088(24) 4
C C82b 0.108(4) 0.2406(15) 0.770(4) 1.0 Uiso 0.0088(24) 4
C C92b 0.085(4) 0.1828(15) -0.239(4) 1.0 Uiso 0.0088(24) 4
O Ow1 -0.4025(27) 0.0138(10) 0.1618(22) 1.0 Uiso 0.0088(24) 4
O Ow2 -0.3552(25) -0.0850(9) 0.2785(25) 1.0 Uiso 0.0088(24) 4
O Ow3 -0.3327(27) -0.1154(10) 0.5275(25) 1.0 Uiso 0.0088(24) 4
O Ow4 0.5899(27) 0.0706(10) 0.9394(24) 1.0 Uiso 0.0088(24) 4

loop_
_atom_type_symbol
_atom_type_number_in_cell
_atom_type_scat_dispersion_real
_atom_type_scat_dispersion_imag
_atom_type_scat_Cromer_Mann_a1
_atom_type_scat_Cromer_Mann_a2
_atom_type_scat_Cromer_Mann_a3
_atom_type_scat_Cromer_Mann_a4
_atom_type_scat_Cromer_Mann_b1
_atom_type_scat_Cromer_Mann_b2
_atom_type_scat_Cromer_Mann_b3
_atom_type_scat_Cromer_Mann_b4
_atom_type_scat_Cromer_Mann_c
_atom_type_scat_source
Co 8.0 0.213 0.354 12.2841 4.27910 7.34090 0.27840 4.00340 13.5359 2.34880 71.1692 1.01180 International_Tables_Vol_C
P 8.0 0.035 0.031 6.43450 1.90670 4.17910 27.1570 1.78000 0.52600 1.49080 68.1645 1.11490 International_Tables_Vol_C
O 48.0 0.002 0.002 3.04850 13.2771 2.28680 5.70110 1.54630 0.32390 0.86700 32.9089 0.25080 International_Tables_Vol_C
C 72.0 0.000 0.000 2.31000 20.8439 1.02000 10.2075 1.58860 0.56870 0.86500 51.6512 0.21560 International_Tables_Vol_C

loop_
_geom_angle_atom_site_label_1
_geom_angle_atom_site_label_2
_geom_angle_atom_site_label_3
_geom_angle
_geom_angle_site_symmetry_1
_geom_angle_site_symmetry_2
_geom_angle_site_symmetry_3
_geom_angle_publ_flag
O11 Co3 O22 91.3(9) 1_555 . 1_555 n
O11 Co3 Ow1 93.5(10) 1_555 . 1_555 n
O11 Co3 Ow2 172.3(10) 1_555 . 1_555 n
O22 Co3 Ow1 174.9(10) 1_555 . 1_555 n
O22 Co3 Ow2 96.4(9) 1_555 . 1_555 n
Ow1 Co3 Ow2 78.8(9) 1_555 . 1_555 n
O11 P1 O21 112.0(16) 1_555 . 1_555 n
O11 P1 C11 119.9(17) 1_555 . 1_555 n
O11 P1 C41b 103.4(17) 1_555 . 1_555 n
O21 P1 C11 96.1(15) 1_555 . 1_555 n
O21 P1 C41b 115.2(18) 1_555 . 1_555 n
C11 P1 C41b 111.0(17) 1_555 . 1_555 n
Co3 O11 P1 129.1(15) 1_555 . 1_555 n
P1 C11 C21 120.8(24) 1_555 . 1_555 n
C11 C21 C31 116.0(29) 1_555 . 1_555 n
C21 C31 O31 122.4(30) 1_555 . 1_555 n
C21 C31 O41 108.9(26) 1_555 . 1_555 n
O31 C31 O41 120.1(32) 1_555 . 1_555 n
P1 C41b C51b 112.4(28) 1_555 . 1_555 n
P1 C41b C91b 124.7(29) 1_555 . 1_555 n
C51b C41b C91b 121.7(23) 1_555 . 1_555 n
C41b C51b C61b 117.8(22) 1_555 . 1_555 n
C51b C61b C71b 120.2(25) 1_555 . 1_555 n
C61b C71b C81b 116.9(24) 1_555 . 1_555 n
C71b C81b C91b 123.6(26) 1_555 . 1_555 n
C41b C91b C81b 115.4(24) 1_555 . 1_555 n
O12 P2 O22 111.5(15) 1_555 . -1_555 n
O12 P2 C12 94.1(16) 1_555 . 1_555 n
O12 P2 C42b 110.1(17) 1_555 . 1_555 n
O22 P2 C12 123.2(16) -1_555 . 1_555 n
O22 P2 C42b 108.2(16) -1_555 . 1_555 n
C12 P2 C42b 108.8(17) 1_555 . 1_555 n
Co3 O22 P2 131.0(14) 1_555 . -1_555 n
P2 C12 C22 123.5(25) 1_555 . 1_554 n
C12 C22 C32 109.0(27) 1_556 . 1_555 n
C22 C32 O32 108.2(26) 1_555 . 1_555 n
C22 C32 O42 116.6(30) 1_555 . 1_555 n
O32 C32 O42 131.1(32) 1_555 . 1_555 n
P2 C42b C52b 119.4(27) 1_555 . 1_555 n
P2 C42b C92b 120.8(28) 1_555 . 1_555 n
C52b C42b C92b 119.0(21) 1_555 . 1_555 n
C42b C52b C62b 114.2(23) 1_555 . 1_555 n
C52b C62b C72b 122.1(28) 1_555 . -2_564 n
C62b C72b C82b 119.7(26) -2_666 . -2_665 n
C72b C82b C92b 116.1(24) -2_565 . 1_556 n
C42b C92b C82b 123.2(24) 1_555 . 1_554 n

loop_
_geom_bond_atom_site_label_1
_geom_bond_atom_site_label_2
_geom_bond_distance
_geom_bond_site_symmetry_1
_geom_bond_site_symmetry_2
_geom_bond_publ_flag
Co1 O11 2.439(21) . 1_555 n
Co1 O11 2.439(21) . -1_555 n
Co1 O41 2.240(22) . 1_555 n
Co1 O41 2.240(22) . -1_555 n
Co1 O12 2.230(21) . 1_555 n
Co1 O12 2.230(21) . -1_555 n
Co2 O21 2.196(17) . 1_555 n
Co2 O21 2.196(17) . -1_556 n
Co2 O22 2.378(17) . 1_555 n
Co2 O22 2.378(17) . -1_556 n
Co2 O32 2.254(17) . 1_555 n
Co2 O32 2.254(17) . -1_556 n
Co3 O11 2.017(20) . 1_555 n
Co3 O41 2.274(24) . -1_555 n
Co3 O22 2.065(21) . 1_555 n
Co3 O32 2.257(23) . 1_555 n
Co3 Ow1 2.021(24) . 1_555 n
Co3 Ow2 2.127(21) . 1_555 n
P1 O11 1.566(19) . 1_555 n
P1 O21 1.499(19) . 1_555 n
P1 C11 1.845(25) . 1_555 n
P1 C41b 1.810(22) . 1_555 n
O11 Co1 2.439(21) . 1_555 n
O11 Co3 2.017(20) . 1_555 n
O11 P1 1.566(19) . 1_555 n
O21 Co2 2.196(17) . 1_555 n
O21 P1 1.499(19) . 1_555 n
C11 P1 1.845(25) . 1_555 n
C11 C21 1.511(28) . 1_555 n
C21 C11 1.511(28) . 1_555 n
C21 C31 1.620(28) . 1_555 n
C31 C21 1.620(28) . 1_555 n
C31 O31 1.238(26) . 1_555 n
C31 O41 1.298(27) . 1_555 n
O31 C31 1.238(26) . 1_555 n
O41 Co1 2.240(22) . 1_555 n
O41 Co3 2.274(24) . -1_555 n
O41 C31 1.298(27) . 1_555 n
C41b P1 1.810(22) . 1_555 n
C41b C51b 1.361(27) . 1_555 n
C41b C91b 1.446(26) . 1_555 n
C51b C41b 1.361(27) . 1_555 n
C51b C61b 1.460(28) . 1_555 n
C61b C51b 1.460(28) . 1_555 n
C61b C71b 1.391(27) . 1_555 n
C71b C61b 1.391(27) . 1_555 n
C71b C81b 1.389(27) . 1_555 n
C81b C71b 1.389(27) . 1_555 n
C81b C91b 1.364(29) . 1_555 n
C91b C41b 1.446(26) . 1_555 n
C91b C81b 1.364(29) . 1_555 n
P2 O12 1.604(20) . 1_555 n
P2 O22 1.535(18) . -1_555 n
P2 C12 1.788(24) . 1_555 n
P2 C42b 1.793(22) . 1_555 n
O12 Co1 2.230(21) . 1_555 n
O12 P2 1.604(20) . 1_555 n
O22 Co2 2.378(17) . 1_555 n
O22 Co3 2.065(21) . 1_555 n
O22 P2 1.535(18) . -1_555 n
C12 P2 1.788(24) . 1_555 n
C12 C22 1.500(27) . 1_554 n
C22 C12 1.500(27) . 1_556 n
C22 C32 1.648(28) . 1_555 n
C32 C22 1.648(28) . 1_555 n
C32 O32 1.305(26) . 1_555 n
C32 O42 1.218(25) . 1_555 n
O32 Co2 2.254(17) . 1_555 n
O32 Co3 2.257(23) . 1_555 n
O32 C32 1.305(26) . 1_555 n
O42 C32 1.218(25) . 1_555 n
C42b P2 1.793(22) . 1_555 n
C42b C52b 1.416(26) . 1_555 n
C42b C92b 1.453(26) . 1_555 n
C52b C42b 1.416(26) . 1_555 n
C52b C62b 1.423(28) . 1_555 n
C62b C52b 1.423(28) . 1_555 n
C62b C72b 1.396(28) . -2_454 n
C72b C62b 1.396(28) . -2_556 n
C72b C82b 1.406(27) . -2_555 n
C82b C72b 1.406(27) . -2_455 n
C82b C92b 1.371(27) . 1_556 n
C92b C42b 1.453(26) . 1_555 n
C92b C82b 1.371(27) . 1_554 n
Ow1 Co3 2.021(24) . 1_555 n
Ow2 Co3 2.127(21) . 1_555 n
